data_7122450
loop_
_publ_author_name
'Zhang, Jingyi'
'Li, Siqi'
'Qiao, Yan'
'Peng, Cheng'
'Wang, Xiao-Na'
'Chang, Junbiao'

_publ_section_title
;
 Metal-free cycloisomerizations of o-alkynylbiaryls.
;
_journal_issue 88
_journal_name_full 'Chemical communications (Cambridge, England)'
_journal_page_first 12455
_journal_page_last 12458
_journal_paper_doi 10.1039/c8cc05484c
_journal_volume 54
_journal_year 2018
_chemical_formula_moiety 'C32 H25 N O2 S'
_chemical_formula_sum 'C32 H25 N O2 S'
_chemical_formula_weight 487.59
_space_group_crystal_system monoclinic
_space_group_IT_number 14
_space_group_name_Hall '-P 2ybc'
_space_group_name_H-M_alt 'P 1 21/c 1'
_symmetry_space_group_name_Hall '-P 2ybc'
_symmetry_space_group_name_H-M 'P 1 21/c 1'
_atom_sites_solution_hydrogens geom
_atom_sites_solution_primary direct
_audit_creation_date 2017-09-04
_audit_creation_method
;
Olex2 1.2
(compiled 2017.08.10 svn.r3458 for OlexSys, GUI svn.r5381)
;
_audit_update_record
;
2018-06-05 deposited with the CCDC.
2018-10-11 downloaded from the CCDC.
;
_cell_angle_alpha 90
_cell_angle_beta 104.558(3)
_cell_angle_gamma 90
_cell_formula_units_Z 4
_cell_length_a 10.6386(4)
_cell_length_b 19.7299(5)
_cell_length_c 12.6060(4)
_cell_measurement_reflns_used 2935
_cell_measurement_temperature 293(2)
_cell_measurement_theta_max 69.5430
_cell_measurement_theta_min 4.2620
_cell_volume 2561.03(15)
_computing_cell_refinement
;
CrysAlisPro, Agilent Technologies,
Version 1.171.37.35 (release 13-08-2014 CrysAlis171 .NET)
(compiled Aug 13 2014,18:06:01)
;
_computing_data_collection
;
CrysAlisPro, Agilent Technologies,
Version 1.171.37.35 (release 13-08-2014 CrysAlis171 .NET)
(compiled Aug 13 2014,18:06:01)
;
_computing_data_reduction
;
CrysAlisPro, Agilent Technologies,
Version 1.171.37.35 (release 13-08-2014 CrysAlis171 .NET)
(compiled Aug 13 2014,18:06:01)
;
_computing_molecular_graphics 'Olex2 (Dolomanov et al., 2009)'
_computing_publication_material 'Olex2 (Dolomanov et al., 2009)'
_computing_structure_refinement 'ShelXL (Sheldrick, 2015)'
_computing_structure_solution 'ShelXS (Sheldrick, 2008)'
_diffrn_ambient_temperature 293(2)
_diffrn_detector 'CCD plate'
_diffrn_detector_area_resol_mean 16.2312
_diffrn_detector_type Eos
_diffrn_measured_fraction_theta_full 1.000
_diffrn_measured_fraction_theta_max 1.000
_diffrn_measurement_details
;
#__ type_ start__ end____ width___ exp.time_
  1 omega -108.00  -69.00   0.5000    3.5000
omega____ theta____ kappa____ phi______ frames
    -      -33.5000  178.0000 -120.0000 78

#__ type_ start__ end____ width___ exp.time_
  2 omega -102.00  -68.00   0.5000    3.5000
omega____ theta____ kappa____ phi______ frames
    -      -33.5000  -57.0000   60.0000 68

#__ type_ start__ end____ width___ exp.time_
  3 omega  -65.00  -16.00   0.5000    3.5000
omega____ theta____ kappa____ phi______ frames
    -      -33.5000  -57.0000   60.0000 98

#__ type_ start__ end____ width___ exp.time_
  4 omega   -1.00   33.00   0.5000    3.5000
omega____ theta____ kappa____ phi______ frames
    -       36.4734   19.0000  150.0000 68

#__ type_ start__ end____ width___ exp.time_
  5 omega   42.00  102.00   0.5000    3.5000
omega____ theta____ kappa____ phi______ frames
    -       36.4734   19.0000  150.0000 120

#__ type_ start__ end____ width___ exp.time_
  6 omega   57.00  109.00   0.5000    3.5000
omega____ theta____ kappa____ phi______ frames
    -       36.4734  178.0000    0.0000 104

#__ type_ start__ end____ width___ exp.time_
  7 omega    3.00   76.00   0.5000    3.5000
omega____ theta____ kappa____ phi______ frames
    -       36.4734  -99.0000   90.0000 146

#__ type_ start__ end____ width___ exp.time_
  8 omega   63.00   88.00   0.5000    3.5000
omega____ theta____ kappa____ phi______ frames
    -       36.4734  178.0000   90.0000 50

#__ type_ start__ end____ width___ exp.time_
  9 omega   51.00   97.00   0.5000    3.5000
omega____ theta____ kappa____ phi______ frames
    -       36.4734   77.0000  -90.0000 92

#__ type_ start__ end____ width___ exp.time_
 10 omega   40.00   67.00   0.5000   27.5000
omega____ theta____ kappa____ phi______ frames
    -      108.0000  -94.0000  -60.0000 54

#__ type_ start__ end____ width___ exp.time_
 11 omega   47.00   96.00   0.5000   27.5000
omega____ theta____ kappa____ phi______ frames
    -      108.0000  -45.0000   60.0000 98

#__ type_ start__ end____ width___ exp.time_
 12 omega   39.00   96.00   0.5000   27.5000
omega____ theta____ kappa____ phi______ frames
    -      108.0000  -45.0000  -60.0000 114

#__ type_ start__ end____ width___ exp.time_
 13 omega   37.00   85.00   0.5000   27.5000
omega____ theta____ kappa____ phi______ frames
    -      108.0000  -30.0000   30.0000 96

#__ type_ start__ end____ width___ exp.time_
 14 omega   60.00   90.00   0.5000   27.5000
omega____ theta____ kappa____ phi______ frames
    -      108.0000  -30.0000  -30.0000 60

#__ type_ start__ end____ width___ exp.time_
 15 omega   59.00   85.00   0.5000   27.5000
omega____ theta____ kappa____ phi______ frames
    -      108.0000  178.0000   30.0000 52

#__ type_ start__ end____ width___ exp.time_
 16 omega   92.00  172.00   0.5000   27.5000
omega____ theta____ kappa____ phi______ frames
    -      108.0000   61.0000   30.0000 160

#__ type_ start__ end____ width___ exp.time_
 17 omega   42.00   86.00   0.5000   27.5000
omega____ theta____ kappa____ phi______ frames
    -      108.0000  -30.0000 -120.0000 88

#__ type_ start__ end____ width___ exp.time_
 18 omega  119.00  144.00   0.5000   27.5000
omega____ theta____ kappa____ phi______ frames
    -      108.0000  178.0000   30.0000 50

#__ type_ start__ end____ width___ exp.time_
 19 omega  137.00  170.00   0.5000   27.5000
omega____ theta____ kappa____ phi______ frames
    -      108.0000  111.0000    0.0000 66

#__ type_ start__ end____ width___ exp.time_
 20 omega   51.00   98.00   0.5000   27.5000
omega____ theta____ kappa____ phi______ frames
    -      108.0000  -94.0000  -30.0000 94

#__ type_ start__ end____ width___ exp.time_
 21 omega   90.00  161.00   0.5000   27.5000
omega____ theta____ kappa____ phi______ frames
    -      108.0000   77.0000   60.0000 142
;
_diffrn_measurement_device 'four-circle diffractometer'
_diffrn_measurement_device_type 'Xcalibur, Eos, Gemini'
_diffrn_measurement_method '\w scans'
_diffrn_orient_matrix_UB_11 -0.0936536000
_diffrn_orient_matrix_UB_12 0.0515716000
_diffrn_orient_matrix_UB_13 0.0305133000
_diffrn_orient_matrix_UB_21 -0.1085882000
_diffrn_orient_matrix_UB_22 -0.0537663000
_diffrn_orient_matrix_UB_23 -0.0229799000
_diffrn_orient_matrix_UB_31 0.0425565000
_diffrn_orient_matrix_UB_32 -0.0234304000
_diffrn_orient_matrix_UB_33 0.1203716000
_diffrn_radiation_monochromator graphite
_diffrn_radiation_probe x-ray
_diffrn_radiation_type CuK\a
_diffrn_radiation_wavelength 1.54184
_diffrn_reflns_av_R_equivalents 0.0244
_diffrn_reflns_av_unetI/netI 0.0294
_diffrn_reflns_Laue_measured_fraction_full 1.000
_diffrn_reflns_Laue_measured_fraction_max 1.000
_diffrn_reflns_limit_h_max 12
_diffrn_reflns_limit_h_min -12
_diffrn_reflns_limit_k_max 23
_diffrn_reflns_limit_k_min -23
_diffrn_reflns_limit_l_max 15
_diffrn_reflns_limit_l_min -12
_diffrn_reflns_number 10153
_diffrn_reflns_point_group_measured_fraction_full 1.000
_diffrn_reflns_point_group_measured_fraction_max 1.000
_diffrn_reflns_theta_full 67.075
_diffrn_reflns_theta_max 67.075
_diffrn_reflns_theta_min 4.260
_diffrn_source 'Enhance (Cu) X-ray Source'
_exptl_absorpt_coefficient_mu 1.350
_exptl_absorpt_correction_T_max 1.00000
_exptl_absorpt_correction_T_min 0.80782
_exptl_absorpt_correction_type multi-scan
_exptl_absorpt_process_details
;
CrysAlisPro, Agilent Technologies,
Version 1.171.37.35 (release 13-08-2014 CrysAlis171 .NET)
(compiled Aug 13 2014,18:06:01)
Empirical absorption correction using spherical harmonics,
 implemented in SCALE3 ABSPACK scaling algorithm.
;
_exptl_crystal_colour colourless
_exptl_crystal_colour_primary colourless
_exptl_crystal_density_diffrn 1.265
_exptl_crystal_description prism
_exptl_crystal_F_000 1024
_exptl_crystal_size_max 0.2
_exptl_crystal_size_mid 0.15
_exptl_crystal_size_min 0.1
_refine_diff_density_max 0.345
_refine_diff_density_min -0.173
_refine_diff_density_rms 0.035
_refine_ls_extinction_method none
_refine_ls_goodness_of_fit_ref 1.047
_refine_ls_hydrogen_treatment constr
_refine_ls_matrix_type full
_refine_ls_number_parameters 326
_refine_ls_number_reflns 4566
_refine_ls_number_restraints 19
_refine_ls_restrained_S_all 1.077
_refine_ls_R_factor_all 0.0829
_refine_ls_R_factor_gt 0.0615
_refine_ls_shift/su_max 0.000
_refine_ls_shift/su_mean 0.000
_refine_ls_structure_factor_coef Fsqd
_refine_ls_weighting_details 'w=1/[\s^2^(Fo^2^)+(0.1063P)^2^+0.2073P] where P=(Fo^2^+2Fc^2^)/3'
_refine_ls_weighting_scheme calc
_refine_ls_wR_factor_gt 0.1815
_refine_ls_wR_factor_ref 0.2051
_reflns_Friedel_coverage 0.000
_reflns_number_gt 3127
_reflns_number_total 4566
_reflns_threshold_expression 'I > 2\s(I)'
_cod_data_source_file c8cc05484c4.cif
_cod_data_source_block 201708150
_cod_depositor_comments 'Adding full bibliography for 7122450.cif.'
_cod_original_cell_volume 2561.03(14)
_cod_database_code 7122450
_shelx_shelxl_version_number 2014/7
_chemical_oxdiff_formula C38H41N2O6S1
_shelx_space_group_comment
;
The symmetry employed for this shelxl refinement is uniquely defined
by the following loop, which should always be used as a source of
symmetry information in preference to the above space-group names.
They are only intended as comments.
;
_shelx_estimated_absorpt_t_max 0.877
_shelx_estimated_absorpt_t_min 0.774
_reflns_odcompleteness_completeness 99.94
_reflns_odcompleteness_iscentric 1
_reflns_odcompleteness_theta 66.97
_olex2_refinement_description
;
1. Fixed Uiso
 At 1.2 times of:
  All C(H) groups, All C(H,H) groups
 At 1.5 times of:
  All C(H,H,H) groups
2. Rigid bond restraints
 C25, C24
 with sigma for 1-2 distances of 0.001 and sigma for 1-3 distances of 0.001
3. Uiso/Uaniso restraints and constraints
Uanis(C24) \\sim Ueq, Uanis(C23) \\sim Ueq, Uanis(C22) \\sim Ueq: with sigma of
0.01 and sigma for terminal atoms of 0.02
4.a Secondary CH2 refined with riding coordinates:
 C19(H19A,H19B)
4.b Aromatic/amide H refined with riding coordinates:
 C1(H1), C2(H2), C3(H3), C4(H4), C7(H7), C8(H8), C12(H12), C15(H15), C16(H16),
 C17(H17), C18(H18), C21(H21), C22(H22), C23(H23), C24(H24), C25(H25), C27(H27),
  C28(H28), C30(H30), C31(H31)
4.c Idealised Me refined as rotating group:
 C32(H32A,H32B,H32C)
;
_olex2_submission_special_instructions 'No special instructions were received'

loop_
_space_group_symop_operation_xyz
'x, y, z'
'-x, y+1/2, -z+1/2'
'-x, -y, -z'
'x, -y-1/2, z-1/2'

loop_
_atom_site_label
_atom_site_type_symbol
_atom_site_fract_x
_atom_site_fract_y
_atom_site_fract_z
_atom_site_U_iso_or_equiv
_atom_site_adp_type
_atom_site_occupancy
_atom_site_site_symmetry_order
_atom_site_calc_flag
_atom_site_refinement_flags_posn
_atom_site_refinement_flags_adp
C1 C 0.2537(6) 0.4698(3) 0.3857(4) 0.1409(17) Uani 1 1 d . .
H1 H 0.2592 0.5117 0.4203 0.169 Uiso 1 1 calc R .
C2 C 0.3425(5) 0.4218(3) 0.4275(4) 0.1387(16) Uani 1 1 d . .
H2 H 0.4080 0.4302 0.4905 0.166 Uiso 1 1 calc R .
C3 C 0.3343(4) 0.3599(2) 0.3751(3) 0.1200(12) Uani 1 1 d . .
H3 H 0.3955 0.3266 0.4029 0.144 Uiso 1 1 calc R .
C4 C 0.2372(4) 0.34667(19) 0.2825(3) 0.1052(10) Uani 1 1 d . .
H4 H 0.2339 0.3043 0.2497 0.126 Uiso 1 1 calc R .
C5 C 0.1421(4) 0.39542(16) 0.2356(3) 0.0961(9) Uani 1 1 d . .
C6 C 0.1529(5) 0.45838(19) 0.2910(3) 0.1149(12) Uani 1 1 d . .
C7 C 0.0624(6) 0.5101(2) 0.2507(4) 0.1376(16) Uani 1 1 d . .
H7 H 0.0699 0.5512 0.2879 0.165 Uiso 1 1 calc R .
C8 C -0.0334(5) 0.50191(19) 0.1607(4) 0.1250(13) Uani 1 1 d . .
H8 H -0.0911 0.5374 0.1369 0.150 Uiso 1 1 calc R .
C9 C -0.0503(4) 0.43947(16) 0.0992(3) 0.1035(10) Uani 1 1 d . .
C10 C 0.0383(3) 0.38597(15) 0.1354(2) 0.0875(8) Uani 1 1 d . .
C11 C 0.0211(3) 0.32585(15) 0.0664(2) 0.0864(7) Uani 1 1 d . .
C12 C -0.0709(3) 0.32302(18) -0.0296(2) 0.0962(8) Uani 1 1 d . .
H12 H -0.0747 0.2850 -0.0738 0.115 Uiso 1 1 calc R .
C13 C -0.1616(4) 0.3758(2) -0.0651(3) 0.1077(10) Uani 1 1 d . .
C14 C -0.1529(4) 0.43419(19) 0.0014(3) 0.1098(11) Uani 1 1 d . .
C15 C -0.2478(5) 0.4849(2) -0.0350(5) 0.1425(16) Uani 1 1 d . .
H15 H -0.2458 0.5237 0.0073 0.171 Uiso 1 1 calc R .
C16 C -0.3399(6) 0.4789(3) -0.1279(6) 0.170(2) Uani 1 1 d . .
H16 H -0.4002 0.5135 -0.1492 0.204 Uiso 1 1 calc R .
C17 C -0.3477(5) 0.4222(4) -0.1930(5) 0.163(2) Uani 1 1 d . .
H17 H -0.4131 0.4190 -0.2576 0.196 Uiso 1 1 calc R .
C18 C -0.2588(5) 0.3697(3) -0.1633(3) 0.1363(15) Uani 1 1 d . .
H18 H -0.2635 0.3315 -0.2073 0.164 Uiso 1 1 calc R .
C19 C 0.1788(3) 0.24370(19) 0.0208(3) 0.1063(10) Uani 1 1 d . .
H19A H 0.1316 0.2540 -0.0538 0.128 Uiso 1 1 calc R .
H19B H 0.1902 0.1949 0.0266 0.128 Uiso 1 1 calc R .
C20 C 0.3092(3) 0.27652(16) 0.0433(3) 0.0958(8) Uani 1 1 d . .
C21 C 0.3297(5) 0.3241(2) -0.0297(4) 0.1352(14) Uani 1 1 d . .
H21 H 0.2599 0.3357 -0.0876 0.162 Uiso 1 1 calc R .
C22 C 0.4433(9) 0.3551(4) -0.0233(7) 0.199(3) Uani 1 1 d . U
H22 H 0.4532 0.3882 -0.0730 0.239 Uiso 1 1 calc R .
C23 C 0.5396(7) 0.3355(4) 0.0579(8) 0.184(3) Uani 1 1 d . U
H23 H 0.6197 0.3555 0.0615 0.221 Uiso 1 1 calc R .
C24 C 0.5362(5) 0.2886(4) 0.1387(6) 0.175(2) Uani 1 1 d . U
H24 H 0.6082 0.2784 0.1954 0.210 Uiso 1 1 calc R .
C25 C 0.4087(4) 0.2562(3) 0.1270(4) 0.1430(15) Uani 1 1 d . U
H25 H 0.3968 0.2229 0.1757 0.172 Uiso 1 1 calc R .
C26 C -0.0746(3) 0.16015(14) 0.0531(2) 0.0844(7) Uani 1 1 d . .
C27 C -0.0304(3) 0.10868(17) -0.0012(3) 0.1008(9) Uani 1 1 d . .
H27 H 0.0573 0.0972 0.0170 0.121 Uiso 1 1 calc R .
C28 C -0.1164(4) 0.0743(2) -0.0825(3) 0.1185(11) Uani 1 1 d . .
H28 H -0.0865 0.0395 -0.1195 0.142 Uiso 1 1 calc R .
C29 C -0.2467(4) 0.0904(2) -0.1103(3) 0.1172(12) Uani 1 1 d . .
C30 C -0.2873(3) 0.1423(2) -0.0547(4) 0.1197(12) Uani 1 1 d . .
H30 H -0.3748 0.1539 -0.0727 0.144 Uiso 1 1 calc R .
C31 C -0.2031(3) 0.17742(18) 0.0266(3) 0.1028(9) Uani 1 1 d . .
H31 H -0.2328 0.2125 0.0631 0.123 Uiso 1 1 calc R .
C32 C -0.3415(5) 0.0485(3) -0.1966(4) 0.174(2) Uani 1 1 d . .
H32A H -0.3223 0.0544 -0.2664 0.261 Uiso 1 1 calc GR .
H32B H -0.4287 0.0633 -0.2011 0.261 Uiso 1 1 calc GR .
H32C H -0.3331 0.0015 -0.1764 0.261 Uiso 1 1 calc GR .
N1 N 0.1001(2) 0.26576(12) 0.09634(19) 0.0898(6) Uani 1 1 d . .
O1 O 0.1393(3) 0.15988(13) 0.2026(2) 0.1315(10) Uani 1 1 d . .
O2 O -0.0323(3) 0.23784(13) 0.22479(17) 0.1171(8) Uani 1 1 d . .
S1 S 0.03643(8) 0.20533(4) 0.15604(6) 0.0948(3) Uani 1 1 d . .

loop_
_atom_site_aniso_label
_atom_site_aniso_U_11
_atom_site_aniso_U_22
_atom_site_aniso_U_33
_atom_site_aniso_U_23
_atom_site_aniso_U_13
_atom_site_aniso_U_12
C1 0.197(5) 0.127(3) 0.110(3) -0.039(3) 0.060(3) -0.051(3)
C2 0.155(4) 0.153(4) 0.110(3) -0.022(3) 0.037(3) -0.055(3)
C3 0.118(3) 0.131(3) 0.111(2) -0.006(2) 0.028(2) -0.038(2)
C4 0.111(2) 0.103(2) 0.107(2) -0.0040(18) 0.0362(19) -0.0237(19)
C5 0.123(2) 0.0877(18) 0.0928(18) -0.0083(15) 0.0559(18) -0.0242(17)
C6 0.165(3) 0.095(2) 0.103(2) -0.0181(18) 0.070(2) -0.024(2)
C7 0.213(5) 0.100(3) 0.120(3) -0.019(2) 0.079(3) 0.000(3)
C8 0.177(4) 0.089(2) 0.131(3) 0.007(2) 0.081(3) 0.019(2)
C9 0.135(3) 0.0868(19) 0.106(2) 0.0159(16) 0.063(2) 0.0068(18)
C10 0.109(2) 0.0805(16) 0.0858(17) 0.0030(13) 0.0486(16) -0.0090(14)
C11 0.1026(19) 0.0829(16) 0.0830(16) 0.0049(13) 0.0408(14) -0.0074(14)
C12 0.113(2) 0.0975(19) 0.0830(17) 0.0048(15) 0.0344(16) -0.0087(17)
C13 0.117(2) 0.113(2) 0.098(2) 0.0260(19) 0.0352(18) 0.003(2)
C14 0.125(3) 0.103(2) 0.113(2) 0.034(2) 0.052(2) 0.015(2)
C15 0.149(4) 0.131(3) 0.158(4) 0.053(3) 0.058(3) 0.040(3)
C16 0.156(5) 0.167(5) 0.190(6) 0.073(5) 0.050(4) 0.045(4)
C17 0.136(4) 0.198(6) 0.146(4) 0.076(4) 0.020(3) 0.012(4)
C18 0.140(3) 0.156(4) 0.109(3) 0.038(3) 0.023(2) 0.004(3)
C19 0.104(2) 0.111(2) 0.109(2) -0.0228(19) 0.0364(18) -0.0073(18)
C20 0.0907(19) 0.0927(19) 0.108(2) -0.0088(16) 0.0323(16) 0.0069(15)
C21 0.159(4) 0.115(3) 0.155(4) -0.002(3) 0.083(3) -0.013(3)
C22 0.229(6) 0.192(6) 0.213(6) -0.012(5) 0.122(5) -0.033(5)
C23 0.151(5) 0.198(6) 0.228(6) -0.058(5) 0.093(5) -0.031(4)
C24 0.111(3) 0.223(6) 0.183(5) -0.062(4) 0.021(3) 0.027(3)
C25 0.115(2) 0.167(4) 0.138(3) -0.012(3) 0.017(3) 0.041(2)
C26 0.0868(17) 0.0771(15) 0.0883(16) 0.0074(13) 0.0201(13) 0.0013(13)
C27 0.0884(19) 0.0934(19) 0.117(2) -0.0104(17) 0.0198(17) 0.0022(15)
C28 0.126(3) 0.121(3) 0.108(2) -0.027(2) 0.029(2) -0.013(2)
C29 0.117(3) 0.137(3) 0.086(2) 0.007(2) 0.0038(18) -0.023(2)
C30 0.083(2) 0.130(3) 0.136(3) 0.021(3) 0.008(2) 0.0024(19)
C31 0.090(2) 0.099(2) 0.122(2) 0.0045(18) 0.0303(18) 0.0057(16)
C32 0.178(5) 0.197(5) 0.117(3) -0.006(3) -0.018(3) -0.059(4)
N1 0.0991(16) 0.0849(14) 0.0903(14) -0.0081(12) 0.0332(12) -0.0066(12)
O1 0.1290(19) 0.0991(15) 0.1362(19) 0.0201(14) -0.0231(16) -0.0088(14)
O2 0.165(2) 0.1124(16) 0.0864(12) -0.0066(12) 0.0544(14) -0.0326(16)
S1 0.1106(6) 0.0824(5) 0.0861(5) 0.0050(3) 0.0149(4) -0.0101(4)

loop_
_atom_type_symbol
_atom_type_description
_atom_type_scat_dispersion_real
_atom_type_scat_dispersion_imag
_atom_type_scat_source
C C 0.0181 0.0091 'International Tables Vol C Tables 4.2.6.8 and 6.1.1.4'
H H 0.0000 0.0000 'International Tables Vol C Tables 4.2.6.8 and 6.1.1.4'
N N 0.0311 0.0180 'International Tables Vol C Tables 4.2.6.8 and 6.1.1.4'
O O 0.0492 0.0322 'International Tables Vol C Tables 4.2.6.8 and 6.1.1.4'
S S 0.3331 0.5567 'International Tables Vol C Tables 4.2.6.8 and 6.1.1.4'

loop_
_geom_angle_atom_site_label_1
_geom_angle_atom_site_label_2
_geom_angle_atom_site_label_3
_geom_angle
C2 C1 H1 119.1
C2 C1 C6 121.9(4)
C6 C1 H1 119.1
C1 C2 H2 120.6
C1 C2 C3 118.7(4)
C3 C2 H2 120.6
C2 C3 H3 119.4
C4 C3 C2 121.2(5)
C4 C3 H3 119.4
C3 C4 H4 119.0
C3 C4 C5 122.1(4)
C5 C4 H4 118.9
C4 C5 C6 115.5(4)
C4 C5 C10 125.4(3)
C6 C5 C10 119.1(4)
C1 C6 C5 120.6(5)
C7 C6 C1 119.7(4)
C7 C6 C5 119.7(4)
C6 C7 H7 119.1
C8 C7 C6 121.8(4)
C8 C7 H7 119.1
C7 C8 H8 119.1
C7 C8 C9 121.8(4)
C9 C8 H8 119.1
C10 C9 C8 118.8(4)
C10 C9 C14 121.8(3)
C14 C9 C8 119.4(4)
C9 C10 C5 118.7(3)
C9 C10 C11 116.2(3)
C11 C10 C5 125.0(3)
C12 C11 C10 121.5(3)
C12 C11 N1 116.2(3)
N1 C11 C10 122.3(3)
C11 C12 H12 118.8
C11 C12 C13 122.4(3)
C13 C12 H12 118.8
C14 C13 C12 118.3(3)
C18 C13 C12 120.5(4)
C18 C13 C14 121.1(4)
C13 C14 C9 119.5(3)
C13 C14 C15 116.7(4)
C15 C14 C9 123.8(4)
C14 C15 H15 119.0
C16 C15 C14 122.0(5)
C16 C15 H15 119.0
C15 C16 H16 119.4
C15 C16 C17 121.2(5)
C17 C16 H16 119.4
C16 C17 H17 119.7
C16 C17 C18 120.6(5)
C18 C17 H17 119.7
C13 C18 H18 120.8
C17 C18 C13 118.3(5)
C17 C18 H18 120.8
H19A C19 H19B 107.7
C20 C19 H19A 108.9
C20 C19 H19B 108.9
N1 C19 H19A 108.9
N1 C19 H19B 108.9
N1 C19 C20 113.5(3)
C21 C20 C19 117.9(4)
C25 C20 C19 121.8(4)
C25 C20 C21 120.0(4)
C20 C21 H21 117.8
C22 C21 C20 124.5(6)
C22 C21 H21 117.8
C21 C22 H22 122.3
C23 C22 C21 115.4(7)
C23 C22 H22 122.3
C22 C23 H23 116.1
C22 C23 C24 127.7(7)
C24 C23 H23 116.1
C23 C24 H24 122.9
C23 C24 C25 114.2(6)
C25 C24 H24 122.9
C20 C25 C24 118.0(5)
C20 C25 H25 121.0
C24 C25 H25 121.0
C27 C26 S1 119.5(2)
C31 C26 C27 120.6(3)
C31 C26 S1 119.9(3)
C26 C27 H27 120.3
C28 C27 C26 119.4(3)
C28 C27 H27 120.3
C27 C28 H28 119.4
C27 C28 C29 121.1(4)
C29 C28 H28 119.4
C28 C29 C32 119.9(5)
C30 C29 C28 117.9(3)
C30 C29 C32 122.1(4)
C29 C30 H30 119.0
C31 C30 C29 122.0(3)
C31 C30 H30 119.0
C26 C31 C30 118.9(3)
C26 C31 H31 120.5
C30 C31 H31 120.5
C29 C32 H32A 109.5
C29 C32 H32B 109.5
C29 C32 H32C 109.5
H32A C32 H32B 109.5
H32A C32 H32C 109.5
H32B C32 H32C 109.5
C11 N1 C19 117.2(2)
C11 N1 S1 115.74(19)
C19 N1 S1 116.4(2)
N1 S1 C26 107.88(13)
O1 S1 C26 106.77(15)
O1 S1 N1 106.45(16)
O2 S1 C26 109.01(15)
O2 S1 N1 106.65(13)
O2 S1 O1 119.58(18)

loop_
_geom_bond_atom_site_label_1
_geom_bond_atom_site_label_2
_geom_bond_distance
C1 H1 0.9300
C1 C2 1.348(7)
C1 C6 1.408(6)
C2 H2 0.9300
C2 C3 1.381(6)
C3 H3 0.9300
C3 C4 1.376(5)
C4 H4 0.9300
C4 C5 1.413(5)
C5 C6 1.415(5)
C5 C10 1.465(5)
C6 C7 1.407(6)
C7 H7 0.9300
C7 C8 1.330(7)
C8 H8 0.9300
C8 C9 1.443(5)
C9 C10 1.412(5)
C9 C14 1.431(5)
C10 C11 1.456(4)
C11 C12 1.353(4)
C11 N1 1.447(4)
C12 H12 0.9300
C12 C13 1.414(5)
C13 C14 1.413(5)
C13 C18 1.405(6)
C14 C15 1.414(5)
C15 H15 0.9300
C15 C16 1.330(8)
C16 H16 0.9300
C16 C17 1.378(8)
C17 H17 0.9300
C17 C18 1.388(7)
C18 H18 0.9300
C19 H19A 0.9700
C19 H19B 0.9700
C19 C20 1.492(5)
C19 N1 1.482(4)
C20 C21 1.370(5)
C20 C25 1.353(5)
C21 H21 0.9300
C21 C22 1.338(8)
C22 H22 0.9300
C22 C23 1.311(10)
C23 H23 0.9300
C23 C24 1.383(9)
C24 H24 0.9300
C24 C25 1.473(8)
C25 H25 0.9300
C26 C27 1.372(4)
C26 C31 1.366(4)
C26 S1 1.761(3)
C27 H27 0.9300
C27 C28 1.370(5)
C28 H28 0.9300
C28 C29 1.378(6)
C29 C30 1.371(6)
C29 C32 1.526(5)
C30 H30 0.9300
C30 C31 1.368(5)
C31 H31 0.9300
C32 H32A 0.9600
C32 H32B 0.9600
C32 H32C 0.9600
N1 S1 1.644(3)
O1 S1 1.422(3)
O2 S1 1.419(3)
